data_1519485
loop_
_publ_author_name
'Butts, Craig'
'Coles, Simon J.'
'Hursthouse, Michael B.'

_publ_section_title
;
 C12H17F6N2P
;
_journal_name_full 'Crystal Structure Report Archive'
_journal_page_first 944
_journal_year 2002
_chemical_formula_sum 'C12 H17 F6 N2 P'
_chemical_formula_weight 334.25
_space_group_IT_number 14
_symmetry_cell_setting monoclinic
_symmetry_space_group_name_Hall '-P 2yn'
_symmetry_space_group_name_H-M 'P 1 21/n 1'
_atom_sites_solution_hydrogens geom
_atom_sites_solution_primary direct
_atom_sites_solution_secondary difmap
_cell_angle_alpha 90.00
_cell_angle_beta 94.630(2)
_cell_angle_gamma 90.00
_cell_formula_units_Z 4
_cell_length_a 10.8992(3)
_cell_length_b 11.7190(4)
_cell_length_c 11.5030(3)
_cell_measurement_reflns_used 10931
_cell_measurement_temperature 120(2)
_cell_measurement_theta_max 27.48
_cell_measurement_theta_min 2.91
_cell_volume 1464.46(7)
_computing_cell_refinement 'DENZO and COLLECT'
_computing_data_collection
;
'DENZO (Otwinowski and Minor, 1997) & COLLECT (Hooft, 1998) '
;
_computing_data_reduction 'DENZO and COLLECT'
_computing_publication_material SHELXL-97
_computing_structure_refinement 'SHELXL-97 (Sheldrick, 2008)'
_computing_structure_solution 'SHELXS-97 (Sheldrick, 2008)'
_diffrn_ambient_temperature 120(2)
_diffrn_measured_fraction_theta_full 0.983
_diffrn_measured_fraction_theta_max 0.983
_diffrn_measurement_device_type 'Enraf Nonius KappaCCD area detector'
_diffrn_measurement_method '\w and \f scans to fill Ewald sphere'
_diffrn_radiation_monochromator graphite
_diffrn_radiation_source 'Enraf Nonius FR591 rotating anode'
_diffrn_radiation_type MoK\a
_diffrn_radiation_wavelength 0.71073
_diffrn_reflns_av_R_equivalents 0.0332
_diffrn_reflns_av_sigmaI/netI 0.0335
_diffrn_reflns_limit_h_max 13
_diffrn_reflns_limit_h_min -14
_diffrn_reflns_limit_k_max 13
_diffrn_reflns_limit_k_min -15
_diffrn_reflns_limit_l_max 12
_diffrn_reflns_limit_l_min -14
_diffrn_reflns_number 10708
_diffrn_reflns_theta_full 27.47
_diffrn_reflns_theta_max 27.47
_diffrn_reflns_theta_min 3.03
_exptl_absorpt_coefficient_mu 0.248
_exptl_absorpt_correction_T_max 0.9339
_exptl_absorpt_correction_T_min 0.8862
_exptl_absorpt_correction_type multi-scan
_exptl_absorpt_process_details 'SORTAV Blessing (1997)'
_exptl_crystal_colour colourless
_exptl_crystal_density_diffrn 1.516
_exptl_crystal_density_method 'not measured'
_exptl_crystal_description prism
_exptl_crystal_F_000 688
_exptl_crystal_size_max 0.50
_exptl_crystal_size_mid 0.28
_exptl_crystal_size_min 0.28
_refine_diff_density_max 0.267
_refine_diff_density_min -0.285
_refine_diff_density_rms 0.045
_refine_ls_extinction_coef 0.017(2)
_refine_ls_extinction_expression Fc^*^=kFc[1+0.001xFc^2^\l^3^/sin(2\q)]^-1/4^
_refine_ls_extinction_method SHELXL
_refine_ls_goodness_of_fit_ref 1.036
_refine_ls_hydrogen_treatment constr
_refine_ls_matrix_type full
_refine_ls_number_parameters 230
_refine_ls_number_reflns 3298
_refine_ls_number_restraints 0
_refine_ls_restrained_S_all 1.036
_refine_ls_R_factor_all 0.0475
_refine_ls_R_factor_gt 0.0372
_refine_ls_shift/su_max 0.001
_refine_ls_shift/su_mean 0.000
_refine_ls_structure_factor_coef Fsqd
_refine_ls_weighting_details 'calc w=1/[\s^2^(Fo^2^)+(0.0473P)^2^+0.5156P] where P=(Fo^2^+2Fc^2^)/3'
_refine_ls_weighting_scheme calc
_refine_ls_wR_factor_gt 0.0924
_refine_ls_wR_factor_ref 0.0983
_reflns_number_gt 2778
_reflns_number_total 3298
_reflns_threshold_expression >2\s(I)
_cod_data_source_file eCrystal-944.cif
_cod_data_source_block s92
_cod_depositor_comments
;
Citation :
Butts, Craig and Coles, Simon J. and Hursthouse, Michael B. (2002) 
University of Southampton, Crystal Structure Report Archive. 
(doi:10.5258/ecrystals/944)

More at:
http://ecrystals.chem.soton.ac.uk/944/

The following automatic conversions were performed:

'_symmetry_cell_setting' value 'Monoclinic' changed to 'monoclinic'
according to the built-in table from CIF Core dictionary named
'cif_core.dic' version 2.4.1 from 2010-06-29.

Automatic conversion script
Id: cif_fix_values 3271 2015-04-21 07:52:19Z andrius 
;
_cod_original_sg_symbol_H-M P2(1)/n
_cod_database_code 1519485

loop_
_symmetry_equiv_pos_as_xyz
'x, y, z'
'-x+1/2, y+1/2, -z+1/2'
'-x, -y, -z'
'x-1/2, -y-1/2, z-1/2'

loop_
_atom_site_label
_atom_site_type_symbol
_atom_site_fract_x
_atom_site_fract_y
_atom_site_fract_z
_atom_site_U_iso_or_equiv
_atom_site_adp_type
_atom_site_occupancy
_atom_site_symmetry_multiplicity
_atom_site_calc_flag
_atom_site_refinement_flags
_atom_site_disorder_assembly
_atom_site_disorder_group
C1 C -0.50281(13) 0.61701(11) 0.39288(12) 0.0229(3) Uani 1 1 d . . .
C2 C -0.56755(15) 0.66768(12) 0.47898(14) 0.0302(3) Uani 1 1 d . . .
H2 H -0.6526 0.6857 0.4666 0.036 Uiso 1 1 calc R . .
C3 C -0.50033(16) 0.68994(13) 0.58326(14) 0.0352(4) Uani 1 1 d . . .
H3 H -0.5403 0.7239 0.6450 0.042 Uiso 1 1 calc R . .
C4 C -0.37530(17) 0.66410(14) 0.60069(13) 0.0346(4) Uani 1 1 d . . .
H4 H -0.3330 0.6812 0.6741 0.041 Uiso 1 1 calc R . .
C5 C -0.31049(15) 0.61441(13) 0.51516(12) 0.0282(3) Uani 1 1 d . . .
H5 H -0.2252 0.5974 0.5272 0.034 Uiso 1 1 calc R . .
C6 C -0.37874(13) 0.59111(12) 0.41039(12) 0.0218(3) Uani 1 1 d . . .
C7 C -0.66434(14) 0.59301(16) 0.22228(15) 0.0366(4) Uani 1 1 d . . .
H7A H -0.6788 0.6725 0.1986 0.055 Uiso 1 1 calc R . .
H7B H -0.7252 0.5702 0.2760 0.055 Uiso 1 1 calc R . .
H7C H -0.6719 0.5438 0.1532 0.055 Uiso 1 1 calc R . .
C8 C -0.44439(12) 0.53690(12) 0.23335(12) 0.0221(3) Uani 1 1 d . . .
H8 H -0.4464 0.5061 0.1568 0.027 Uiso 1 1 calc R . .
C9 C -0.22138(13) 0.49793(13) 0.29022(13) 0.0263(3) Uani 1 1 d . . .
H9A H -0.1998 0.4368 0.3477 0.032 Uiso 1 1 calc R . .
H9B H -0.1611 0.5605 0.3046 0.032 Uiso 1 1 calc R . .
C10 C -0.21145(14) 0.45148(14) 0.16892(13) 0.0280(3) Uani 1 1 d . . .
H10A H -0.2234 0.5144 0.1118 0.034 Uiso 1 1 calc R . .
H10B H -0.2776 0.3947 0.1510 0.034 Uiso 1 1 calc R . .
C11 C -0.08728(14) 0.39561(13) 0.15664(14) 0.0305(3) Uani 1 1 d . . .
H11A H -0.0759 0.3335 0.2149 0.037 Uiso 1 1 calc R . .
H11B H -0.0885 0.3604 0.0783 0.037 Uiso 1 1 calc R . .
C12 C 0.02195(16) 0.47487(18) 0.17226(18) 0.0490(5) Uani 1 1 d . . .
H12A H 0.0089 0.5402 0.1195 0.074 Uiso 1 1 calc R . .
H12B H 0.0965 0.4339 0.1543 0.074 Uiso 1 1 calc R . .
H12C H 0.0314 0.5019 0.2531 0.074 Uiso 1 1 calc R . .
N1 N -0.54062(11) 0.58186(10) 0.28051(10) 0.0238(3) Uani 1 1 d . . .
N2 N -0.34490(10) 0.54099(10) 0.30814(9) 0.0202(3) Uani 1 1 d . . .
F1 F -0.0266(3) 0.6978(2) 0.5571(3) 0.0457(7) Uani 0.855(13) 1 d P A 1
F2 F 0.0019(4) 0.8759(2) 0.49098(18) 0.0429(7) Uani 0.855(13) 1 d P A 1
F5 F 0.1198(3) 0.6319(3) 0.4471(2) 0.0425(6) Uani 0.855(13) 1 d P A 1
F6 F 0.1505(3) 0.8092(2) 0.3834(3) 0.0536(7) Uani 0.855(13) 1 d P A 1
F1' F -0.036(2) 0.749(4) 0.5638(19) 0.080(9) Uani 0.145(13) 1 d P A 2
F2' F 0.056(3) 0.8878(12) 0.472(2) 0.062(5) Uani 0.145(13) 1 d P A 2
F5' F 0.064(4) 0.6193(11) 0.472(2) 0.072(9) Uani 0.145(13) 1 d P A 2
F6' F 0.1473(15) 0.761(5) 0.3730(15) 0.110(11) Uani 0.145(13) 1 d P A 2
F3 F 0.16299(8) 0.77265(8) 0.57502(7) 0.0327(2) Uani 1 1 d . A .
F4 F -0.04207(10) 0.73541(9) 0.36422(9) 0.0458(3) Uani 1 1 d . A .
P1 P 0.06037(3) 0.75319(3) 0.46968(3) 0.02396(14) Uani 1 1 d . . .

loop_
_atom_site_aniso_label
_atom_site_aniso_U_11
_atom_site_aniso_U_22
_atom_site_aniso_U_33
_atom_site_aniso_U_23
_atom_site_aniso_U_13
_atom_site_aniso_U_12
C1 0.0295(7) 0.0170(6) 0.0229(7) 0.0014(5) 0.0071(5) -0.0026(5)
C2 0.0357(8) 0.0200(7) 0.0374(9) -0.0008(6) 0.0185(7) -0.0025(6)
C3 0.0545(10) 0.0220(8) 0.0324(8) -0.0065(6) 0.0242(7) -0.0098(7)
C4 0.0539(10) 0.0278(8) 0.0230(7) -0.0064(6) 0.0095(7) -0.0179(7)
C5 0.0354(8) 0.0266(7) 0.0228(7) -0.0016(6) 0.0035(6) -0.0103(6)
C6 0.0287(7) 0.0168(6) 0.0205(6) -0.0008(5) 0.0069(5) -0.0039(5)
C7 0.0240(8) 0.0459(10) 0.0393(9) 0.0055(7) -0.0009(6) 0.0073(7)
C8 0.0250(7) 0.0224(7) 0.0189(6) 0.0018(5) 0.0017(5) 0.0014(5)
C9 0.0212(7) 0.0321(8) 0.0256(7) -0.0020(6) 0.0022(5) 0.0049(6)
C10 0.0276(7) 0.0304(8) 0.0262(7) -0.0063(6) 0.0033(6) 0.0035(6)
C11 0.0313(8) 0.0266(8) 0.0342(8) -0.0060(6) 0.0069(6) 0.0051(6)
C12 0.0317(9) 0.0555(12) 0.0618(12) -0.0240(10) 0.0154(8) -0.0058(8)
N1 0.0233(6) 0.0236(6) 0.0246(6) 0.0024(5) 0.0031(5) 0.0015(5)
N2 0.0230(6) 0.0202(6) 0.0177(5) 0.0002(4) 0.0040(4) 0.0004(5)
F1 0.0322(10) 0.0612(14) 0.0441(13) 0.0151(11) 0.0051(8) -0.0085(9)
F2 0.0641(16) 0.0294(10) 0.0321(8) -0.0088(6) -0.0149(9) 0.0204(10)
F5 0.0498(12) 0.0300(10) 0.0463(10) -0.0113(7) -0.0054(8) 0.0127(8)
F6 0.0704(14) 0.0638(15) 0.0279(12) 0.0099(8) 0.0134(8) -0.0188(10)
F1' 0.034(6) 0.17(3) 0.033(6) -0.016(13) 0.008(4) -0.010(13)
F2' 0.068(12) 0.025(4) 0.086(10) 0.012(5) -0.037(8) 0.005(6)
F5' 0.13(2) 0.018(4) 0.057(9) 0.002(5) -0.049(12) 0.002(8)
F6' 0.029(6) 0.28(3) 0.018(5) -0.017(13) 0.008(4) 0.029(12)
F3 0.0320(5) 0.0388(5) 0.0260(5) 0.0013(4) -0.0055(4) -0.0020(4)
F4 0.0538(7) 0.0456(6) 0.0341(6) -0.0072(4) -0.0196(5) 0.0046(5)
P1 0.0301(2) 0.0221(2) 0.0193(2) -0.00055(13) -0.00033(15) 0.00242(14)

loop_
_atom_type_symbol
_atom_type_description
_atom_type_scat_dispersion_real
_atom_type_scat_dispersion_imag
_atom_type_scat_source
C C 0.0033 0.0016 'International Tables Vol C Tables 4.2.6.8 and 6.1.1.4'
H H 0.0000 0.0000 'International Tables Vol C Tables 4.2.6.8 and 6.1.1.4'
N N 0.0061 0.0033 'International Tables Vol C Tables 4.2.6.8 and 6.1.1.4'
F F 0.0171 0.0103 'International Tables Vol C Tables 4.2.6.8 and 6.1.1.4'
P P 0.1023 0.0942 'International Tables Vol C Tables 4.2.6.8 and 6.1.1.4'

loop_
_geom_angle_atom_site_label_1
_geom_angle_atom_site_label_2
_geom_angle_atom_site_label_3
_geom_angle
_geom_angle_site_symmetry_1
_geom_angle_site_symmetry_3
C6 C1 N1 106.48(12) . .
C6 C1 C2 122.30(14) . .
N1 C1 C2 131.22(14) . .
C3 C2 C1 115.76(15) . .
C3 C2 H2 122.1 . .
C1 C2 H2 122.1 . .
C2 C3 C4 121.90(14) . .
C2 C3 H3 119.1 . .
C4 C3 H3 119.1 . .
C5 C4 C3 122.52(15) . .
C5 C4 H4 118.7 . .
C3 C4 H4 118.7 . .
C4 C5 C6 115.48(15) . .
C4 C5 H5 122.3 . .
C6 C5 H5 122.3 . .
C1 C6 N2 106.98(12) . .
C1 C6 C5 122.05(13) . .
N2 C6 C5 130.97(14) . .
N1 C7 H7A 109.5 . .
N1 C7 H7B 109.5 . .
H7A C7 H7B 109.5 . .
N1 C7 H7C 109.5 . .
H7A C7 H7C 109.5 . .
H7B C7 H7C 109.5 . .
N1 C8 N2 110.56(12) . .
N1 C8 H8 124.7 . .
N2 C8 H8 124.7 . .
N2 C9 C10 112.88(12) . .
N2 C9 H9A 109.0 . .
C10 C9 H9A 109.0 . .
N2 C9 H9B 109.0 . .
C10 C9 H9B 109.0 . .
H9A C9 H9B 107.8 . .
C9 C10 C11 111.83(12) . .
C9 C10 H10A 109.2 . .
C11 C10 H10A 109.2 . .
C9 C10 H10B 109.2 . .
C11 C10 H10B 109.2 . .
H10A C10 H10B 107.9 . .
C12 C11 C10 115.05(14) . .
C12 C11 H11A 108.5 . .
C10 C11 H11A 108.5 . .
C12 C11 H11B 108.5 . .
C10 C11 H11B 108.5 . .
H11A C11 H11B 107.5 . .
C11 C12 H12A 109.5 . .
C11 C12 H12B 109.5 . .
H12A C12 H12B 109.5 . .
C11 C12 H12C 109.5 . .
H12A C12 H12C 109.5 . .
H12B C12 H12C 109.5 . .
C8 N1 C1 108.26(11) . .
C8 N1 C7 125.30(13) . .
C1 N1 C7 126.43(12) . .
C8 N2 C6 107.71(11) . .
C8 N2 C9 127.31(11) . .
C6 N2 C9 124.95(12) . .
F6' P1 F1' 176.3(10) . .
F6' P1 F5' 93.0(11) . .
F1' P1 F5' 88.3(9) . .
F6' P1 F2' 88.7(13) . .
F1' P1 F2' 90.0(9) . .
F5' P1 F2' 178.0(8) . .
F6' P1 F1 159(2) . .
F5' P1 F1 66.0(16) . .
F2' P1 F1 112.3(12) . .
F1' P1 F6 157.7(16) . .
F5' P1 F6 114.0(16) . .
F2' P1 F6 67.7(13) . .
F1 P1 F6 178.82(18) . .
F6' P1 F5 69.2(19) . .
F1' P1 F5 112.7(16) . .
F2' P1 F5 155.2(12) . .
F1 P1 F5 90.58(11) . .
F6 P1 F5 89.21(14) . .
F6' P1 F4 83.7(8) . .
F1' P1 F4 93.0(8) . .
F5' P1 F4 83.9(7) . .
F2' P1 F4 97.3(5) . .
F1 P1 F4 90.65(15) . .
F6 P1 F4 90.52(13) . .
F5 P1 F4 91.62(10) . .
F6' P1 F3 96.1(8) . .
F1' P1 F3 87.1(8) . .
F5' P1 F3 96.8(7) . .
F2' P1 F3 82.0(5) . .
F1 P1 F3 89.72(14) . .
F6 P1 F3 89.11(12) . .
F5 P1 F3 88.97(10) . .
F4 P1 F3 179.30(6) . .
F6' P1 F2 109.9(18) . .
F1' P1 F2 68.2(15) . .
F5' P1 F2 154.8(16) . .
F1 P1 F2 90.28(12) . .
F6 P1 F2 89.93(16) . .
F5 P1 F2 179.14(11) . .
F4 P1 F2 88.32(12) . .
F3 P1 F2 91.08(12) . .

loop_
_geom_bond_atom_site_label_1
_geom_bond_atom_site_label_2
_geom_bond_distance
_geom_bond_site_symmetry_2
C1 C6 1.385(2) .
C1 N1 1.3872(19) .
C1 C2 1.3943(19) .
C2 C3 1.379(2) .
C2 H2 0.9500 .
C3 C4 1.395(3) .
C3 H3 0.9500 .
C4 C5 1.385(2) .
C4 H4 0.9500 .
C5 C6 1.391(2) .
C5 H5 0.9500 .
C6 N2 1.3909(17) .
C7 N1 1.4623(19) .
C7 H7A 0.9800 .
C7 H7B 0.9800 .
C7 H7C 0.9800 .
C8 N1 1.3281(18) .
C8 N2 1.3295(17) .
C8 H8 0.9500 .
C9 N2 1.4678(18) .
C9 C10 1.5098(19) .
C9 H9A 0.9900 .
C9 H9B 0.9900 .
C10 C11 1.520(2) .
C10 H10A 0.9900 .
C10 H10B 0.9900 .
C11 C12 1.509(2) .
C11 H11A 0.9900 .
C11 H11B 0.9900 .
C12 H12A 0.9800 .
C12 H12B 0.9800 .
C12 H12C 0.9800 .
F1 P1 1.576(3) .
F2 P1 1.599(2) .
F5 P1 1.592(2) .
F6 P1 1.593(3) .
F1' P1 1.57(2) .
F2' P1 1.578(14) .
F5' P1 1.570(13) .
F6' P1 1.520(16) .
F3 P1 1.5977(9) .
F4 P1 1.5946(10) .
